data_2200480
loop_
_publ_author_name
'Anwar Usman'
'Ibrahim Abdul Razak'
'Suchada Chantrapromma'
'Hoong-Kun Fun'
'Dipanjan Pan'
'Jayanta Kumar Ray'

_publ_section_title
;
 Bis[4-(5-methoxycarbonyl-2-thienyl)phenyl] sulfide
;
_journal_issue 9
_journal_name_full 'Acta Crystallographica Section E'
_journal_page_first o842
_journal_page_last o843
_journal_paper_doi 10.1107/S1600536801013034
_journal_volume 57
_journal_year 2001
_chemical_formula_iupac 'C24 H18 O4 S3'
_chemical_formula_moiety 'C24 H18 O4 S3'
_chemical_formula_sum 'C24 H18 O4 S3'
_chemical_formula_weight 466.56
_chemical_name_systematic
;
4,4'-Bis(5-Carbomethoxy-2-thienyl)phenyl sulfide
;
_space_group_IT_number 15
_symmetry_cell_setting monoclinic
_symmetry_space_group_name_Hall '-C 2yc'
_symmetry_space_group_name_H-M 'C 1 2/c 1'
_audit_creation_method SHELXL-97
_cell_angle_alpha 90.00
_cell_angle_beta 94.2210(10)
_cell_angle_gamma 90.00
_cell_formula_units_Z 4
_cell_length_a 11.8692(3)
_cell_length_b 6.0255(2)
_cell_length_c 29.7783(6)
_cell_measurement_reflns_used 4461
_cell_measurement_temperature 293(2)
_cell_measurement_theta_max 28.48
_cell_measurement_theta_min 1.37
_cell_volume 2123.90(10)
_computing_cell_refinement 'SAINT (Siemens, 1996)'
_computing_data_collection 'SMART (Siemens, 1996)'
_computing_data_reduction SAINT
_computing_molecular_graphics SHELXTL
_computing_publication_material 'SHELXTL, PARST (Nardelli, 1995) and PLATON (Spek, 1990)'
_computing_structure_refinement SHELXTL
_computing_structure_solution 'SHELXTL (Sheldrick, 1997)'
_diffrn_ambient_temperature 293(2)
_diffrn_detector_area_resol_mean 8.33
_diffrn_measured_fraction_theta_full .971
_diffrn_measured_fraction_theta_max .971
_diffrn_measurement_device_type 'Siemens SMART CCD area-detector'
_diffrn_measurement_method \w
_diffrn_radiation_monochromator graphite
_diffrn_radiation_source 'fine-focus sealed tube'
_diffrn_radiation_type MoK\a
_diffrn_radiation_wavelength .71073
_diffrn_reflns_av_R_equivalents .0615
_diffrn_reflns_av_sigmaI/netI .0634
_diffrn_reflns_limit_h_max 15
_diffrn_reflns_limit_h_min -13
_diffrn_reflns_limit_k_max 8
_diffrn_reflns_limit_k_min -7
_diffrn_reflns_limit_l_max 39
_diffrn_reflns_limit_l_min -36
_diffrn_reflns_number 7327
_diffrn_reflns_theta_full 28.59
_diffrn_reflns_theta_max 28.59
_diffrn_reflns_theta_min 1.37
_diffrn_standards_decay_% negligible
_exptl_absorpt_coefficient_mu .379
_exptl_absorpt_correction_T_max .9349
_exptl_absorpt_correction_T_min .8390
_exptl_absorpt_correction_type empirical
_exptl_absorpt_process_details '(SADABS; Sheldrick, 1996)'
_exptl_crystal_colour yellow
_exptl_crystal_density_diffrn 1.459
_exptl_crystal_density_method 'not measured'
_exptl_crystal_description prism
_exptl_crystal_F_000 968
_exptl_crystal_size_max .48
_exptl_crystal_size_mid .44
_exptl_crystal_size_min .18
_refine_diff_density_max .268
_refine_diff_density_min -.322
_refine_ls_extinction_method none
_refine_ls_goodness_of_fit_ref 1.027
_refine_ls_hydrogen_treatment constr
_refine_ls_matrix_type full
_refine_ls_number_parameters 142
_refine_ls_number_reflns 2620
_refine_ls_number_restraints 0
_refine_ls_restrained_S_all 1.027
_refine_ls_R_factor_all .0743
_refine_ls_R_factor_gt .0528
_refine_ls_shift/su_max <0.001
_refine_ls_shift/su_mean .000
_refine_ls_structure_factor_coef Fsqd
_refine_ls_weighting_details 'calc w = 1/[\s^2^(Fo^2^)+(0.0803P)^2^] where P = (Fo^2^+2Fc^2^)/3'
_refine_ls_weighting_scheme calc
_refine_ls_wR_factor_ref .1505
_reflns_number_gt 1895
_reflns_number_total 2620
_reflns_threshold_expression I>2\s(I)
_cod_data_source_file cv6050.cif
_cod_data_source_block I
_cod_original_sg_symbol_H-M 'C 2/c'
_cod_database_code 2200480
_cod_database_fobs_code 2200480

loop_
_symmetry_equiv_pos_as_xyz
'x, y, z'
'-x, y, -z+1/2'
'x+1/2, y+1/2, z'
'-x+1/2, y+1/2, -z+1/2'
'-x, -y, -z'
'x, -y, z-1/2'
'-x+1/2, -y+1/2, -z'
'x+1/2, -y+1/2, z-1/2'

loop_
_atom_site_label
_atom_site_fract_x
_atom_site_fract_y
_atom_site_fract_z
_atom_site_U_iso_or_equiv
_atom_site_adp_type
_atom_site_calc_flag
_atom_site_refinement_flags
_atom_site_occupancy
_atom_site_disorder_assembly
_atom_site_disorder_group
_atom_site_type_symbol
S1 .0000 -.16957(14) .7500 .0505(3) Uani d S 1 . . S
S2 .40061(5) .32091(10) .61642(2) .0497(2) Uani d . 1 . . S
O1 .52659(15) .7968(3) .54722(6) .0589(5) Uani d . 1 . . O
O2 .58680(18) .4490(4) .55765(8) .0805(7) Uani d . 1 . . O
C1 .08103(18) .0117(4) .71879(7) .0416(5) Uani d . 1 . . C
C2 .0359(2) .2012(4) .69829(10) .0587(7) Uani d . 1 . . C
H2A -.0382 .2417 .7025 .070 Uiso calc R 1 . . H
C3 .0995(2) .3296(4) .67184(9) .0569(7) Uani d . 1 . . C
H3A .0683 .4585 .6590 .068 Uiso calc R 1 . . H
C4 .20864(18) .2725(3) .66372(7) .0385(5) Uani d . 1 . . C
C5 .25295(19) .0836(4) .68444(8) .0461(5) Uani d . 1 . . C
H5A .3268 .0425 .6800 .055 Uiso calc R 1 . . H
C6 .19001(19) -.0460(4) .71161(8) .0458(5) Uani d . 1 . . C
H6A .2217 -.1729 .7251 .055 Uiso calc R 1 . . H
C7 .27439(18) .4104(4) .63471(7) .0405(5) Uani d . 1 . . C
C8 .2482(2) .6151(4) .61736(8) .0493(6) Uani d . 1 . . C
H8A .1823 .6903 .6229 .059 Uiso calc R 1 . . H
C9 .3288(2) .7012(4) .59064(9) .0497(6) Uani d . 1 . . C
H9A .3227 .8393 .5767 .060 Uiso calc R 1 . . H
C10 .4173(2) .5621(4) .58709(7) .0442(5) Uani d . 1 . . C
C11 .51936(19) .5915(4) .56306(8) .0489(6) Uani d . 1 . . C
C12 .6210(2) .8446(5) .52157(10) .0701(8) Uani d . 1 . . C
H12C .6315 1.0023 .5201 .105 Uiso calc R 1 . . H
H12A .6070 .7863 .4917 .105 Uiso calc R 1 . . H
H12B .6877 .7772 .5357 .105 Uiso calc R 1 . . H

loop_
_atom_site_aniso_label
_atom_site_aniso_U_11
_atom_site_aniso_U_22
_atom_site_aniso_U_33
_atom_site_aniso_U_12
_atom_site_aniso_U_13
_atom_site_aniso_U_23
S1 .0509(5) .0421(5) .0608(5) .000 .0193(4) .000
S2 .0499(4) .0426(3) .0583(4) .0110(3) .0151(3) .0122(3)
O1 .0563(10) .0586(11) .0640(11) .0020(8) .0192(8) .0193(9)
O2 .0664(12) .0698(14) .1097(17) .0223(11) .0358(11) .0218(12)
C1 .0420(11) .0423(12) .0410(11) .0004(9) .0064(8) -.0026(9)
C2 .0395(12) .0599(16) .0779(18) .0120(11) .0118(11) .0180(13)
C3 .0496(14) .0512(14) .0712(17) .0138(11) .0126(12) .0208(12)
C4 .0438(11) .0354(11) .0367(11) .0024(9) .0052(8) -.0023(8)
C5 .0439(12) .0444(13) .0515(13) .0097(10) .0130(9) .0036(10)
C6 .0492(13) .0390(12) .0504(13) .0085(10) .0114(10) .0058(10)
C7 .0454(11) .0378(11) .0389(11) .0034(9) .0063(8) -.0023(9)
C8 .0509(13) .0409(12) .0570(14) .0106(10) .0111(10) .0042(10)
C9 .0564(14) .0365(12) .0567(14) .0056(10) .0084(11) .0055(10)
C10 .0514(13) .0377(12) .0441(12) .0022(10) .0074(9) .0035(9)
C11 .0475(13) .0513(14) .0485(13) .0027(11) .0079(10) .0073(11)
C12 .0578(16) .089(2) .0649(18) -.0105(15) .0165(13) .0180(15)

loop_
_atom_type_symbol
_atom_type_description
_atom_type_scat_dispersion_real
_atom_type_scat_dispersion_imag
_atom_type_scat_source
C C .0033 .0016 'International Tables Vol C Tables 4.2.6.8 and 6.1.1.4'
H H .0000 .0000 'International Tables Vol C Tables 4.2.6.8 and 6.1.1.4'
O O .0106 .0060 'International Tables Vol C Tables 4.2.6.8 and 6.1.1.4'
S S .1246 .1234 'International Tables Vol C Tables 4.2.6.8 and 6.1.1.4'

loop_
_geom_angle_atom_site_label_1
_geom_angle_atom_site_label_2
_geom_angle_atom_site_label_3
_geom_angle_site_symmetry_3
_geom_angle
_geom_angle_publ_flag
C1 S1 C1 2_556 103.51(14) yes
C10 S2 C7 . 91.82(11) yes
C11 O1 C12 . 116.8(2) ?
C6 C1 C2 . 118.7(2) ?
C6 C1 S1 . 118.83(17) yes
C2 C1 S1 . 122.31(17) ?
C3 C2 C1 . 120.5(2) ?
C3 C2 H2A . 119.8 ?
C1 C2 H2A . 119.8 ?
C2 C3 C4 . 121.6(2) ?
C2 C3 H3A . 119.2 ?
C4 C3 H3A . 119.2 ?
C3 C4 C5 . 117.4(2) ?
C3 C4 C7 . 120.7(2) ?
C5 C4 C7 . 121.96(19) ?
C4 C5 C6 . 121.5(2) ?
C4 C5 H5A . 119.2 ?
C6 C5 H5A . 119.2 ?
C1 C6 C5 . 120.3(2) ?
C1 C6 H6A . 119.8 ?
C5 C6 H6A . 119.8 ?
C8 C7 C4 . 128.3(2) ?
C8 C7 S2 . 110.07(17) yes
C4 C7 S2 . 121.60(16) ?
C7 C8 C9 . 114.1(2) ?
C7 C8 H8A . 123.0 ?
C9 C8 H8A . 123.0 ?
C10 C9 C8 . 112.6(2) ?
C10 C9 H9A . 123.7 ?
C8 C9 H9A . 123.7 ?
C9 C10 C11 . 129.7(2) ?
C9 C10 S2 . 111.44(18) yes
C11 C10 S2 . 118.88(18) ?
O2 C11 O1 . 124.1(2) ?
O2 C11 C10 . 124.5(2) yes
O1 C11 C10 . 111.4(2) yes
O1 C12 H12C . 109.5 ?
O1 C12 H12A . 109.5 ?
H12C C12 H12A . 109.5 ?
O1 C12 H12B . 109.5 ?
H12C C12 H12B . 109.5 ?
H12A C12 H12B . 109.5 ?

loop_
_geom_bond_atom_site_label_1
_geom_bond_atom_site_label_2
_geom_bond_site_symmetry_2
_geom_bond_distance
_geom_bond_publ_flag
S1 C1 . 1.765(2) yes
S1 C1 2_556 1.765(2) ?
S2 C10 . 1.715(2) yes
S2 C7 . 1.718(2) yes
O1 C11 . 1.329(3) ?
O1 C12 . 1.431(3) yes
O2 C11 . 1.193(3) ?
C1 C6 . 1.371(3) ?
C1 C2 . 1.384(3) yes
C2 C3 . 1.370(3) ?
C2 H2A . .9300 ?
C3 C4 . 1.379(3) ?
C3 H3A . .9300 ?
C4 C5 . 1.380(3) ?
C4 C7 . 1.464(3) yes
C5 C6 . 1.382(3) ?
C5 H5A . .9300 ?
C6 H6A . .9300 ?
C7 C8 . 1.364(3) yes
C8 C9 . 1.389(3) yes
C8 H8A . .9300 ?
C9 C10 . 1.354(3) yes
C9 H9A . .9300 ?
C10 C11 . 1.462(3) yes
C12 H12C . .9600 ?
C12 H12A . .9600 ?
C12 H12B . .9600 ?

loop_
_geom_torsion_atom_site_label_1
_geom_torsion_atom_site_label_2
_geom_torsion_atom_site_label_3
_geom_torsion_atom_site_label_4
_geom_torsion_site_symmetry_1
_geom_torsion
_geom_torsion_publ_flag
C1 S1 C1 C6 2_556 143.3(2) yes
C1 S1 C1 C2 2_556 -41.89(19) yes
C6 C1 C2 C3 . -.8(4) ?
S1 C1 C2 C3 . -175.6(2) ?
C1 C2 C3 C4 . 1.8(4) ?
C2 C3 C4 C5 . -1.9(4) ?
C2 C3 C4 C7 . 178.9(2) ?
C3 C4 C5 C6 . 1.2(4) ?
C7 C4 C5 C6 . -179.7(2) ?
C2 C1 C6 C5 . .1(4) ?
S1 C1 C6 C5 . 175.03(18) ?
C4 C5 C6 C1 . -.3(4) ?
C3 C4 C7 C8 . 9.2(4) ?
C5 C4 C7 C8 . -169.9(2) ?
C3 C4 C7 S2 . -169.0(2) ?
C5 C4 C7 S2 . 11.9(3) yes
C10 S2 C7 C8 . 1.38(19) ?
C10 S2 C7 C4 . 179.85(19) ?
C4 C7 C8 C9 . -179.6(2) ?
S2 C7 C8 C9 . -1.3(3) ?
C7 C8 C9 C10 . .4(3) ?
C8 C9 C10 C11 . -178.8(2) ?
C8 C9 C10 S2 . .7(3) ?
C7 S2 C10 C9 . -1.2(2) ?
C7 S2 C10 C11 . 178.4(2) ?
C12 O1 C11 O2 . 1.0(4) ?
C12 O1 C11 C10 . -177.8(2) ?
C9 C10 C11 O2 . -171.0(3) ?
S2 C10 C11 O2 . 9.5(4) yes
C9 C10 C11 O1 . 7.8(4) yes
S2 C10 C11 O1 . -171.65(17) ?
